data_7122513
loop_
_publ_author_name
'Zhou, Lin'
'Shi, Ping-Ping'
'Zheng, Xuan'
'Geng, Fu-Juan'
'Ye, Qiong'
'Fu, Da-Wei'

_publ_section_title
;
 Molecular design of high-temperature organic dielectric switches.
;
_journal_issue 93
_journal_name_full 'Chemical communications (Cambridge, England)'
_journal_page_first 13111
_journal_page_last 13114
_journal_paper_doi 10.1039/c8cc07311b
_journal_volume 54
_journal_year 2018
_chemical_formula_moiety 'C6 H2 N3 O7, C5 H14 O P'
_chemical_formula_sum 'C11 H16 N3 O8 P'
_chemical_formula_weight 349.24
_space_group_IT_number 1
_space_group_name_Hall 'P 1'
_space_group_name_H-M_alt 'P 1'
_symmetry_cell_setting triclinic
_symmetry_space_group_name_Hall 'P 1'
_symmetry_space_group_name_H-M 'P 1'
_atom_sites_solution_hydrogens geom
_atom_sites_solution_primary direct
_atom_sites_solution_secondary difmap
_audit_creation_method SHELXL-97
_audit_update_record
;
2018-10-22 deposited with the CCDC.
2018-10-26 downloaded from the CCDC.
;
_cell_angle_alpha 102.92(3)
_cell_angle_beta 99.20(3)
_cell_angle_gamma 68.34(3)
_cell_formula_units_Z 2
_cell_length_a 10.232(2)
_cell_length_b 9.883(2)
_cell_length_c 8.5961(17)
_cell_measurement_reflns_used 3313
_cell_measurement_temperature 293(2)
_cell_measurement_theta_max 27.48
_cell_measurement_theta_min 3.01
_cell_volume 784.6(3)
_computing_structure_refinement 'SHELXL-97 (Sheldrick, 1997)'
_computing_structure_solution 'SHELXS-97 (Sheldrick, 1990)'
_diffrn_ambient_temperature 293(2)
_diffrn_measured_fraction_theta_full 0.972
_diffrn_measured_fraction_theta_max 0.972
_diffrn_measurement_device_type 'Mercury2 (2x2 bin mode)'
_diffrn_measurement_method CCD_Profile_fitting
_diffrn_radiation_monochromator graphite
_diffrn_radiation_source 'fine-focus sealed tube'
_diffrn_radiation_type MoK\a
_diffrn_radiation_wavelength 0.71073
_diffrn_reflns_av_R_equivalents 0.0264
_diffrn_reflns_av_sigmaI/netI 0.0727
_diffrn_reflns_limit_h_max 13
_diffrn_reflns_limit_h_min -10
_diffrn_reflns_limit_k_max 12
_diffrn_reflns_limit_k_min -12
_diffrn_reflns_limit_l_max 8
_diffrn_reflns_limit_l_min -11
_diffrn_reflns_number 5491
_diffrn_reflns_theta_full 27.48
_diffrn_reflns_theta_max 27.48
_diffrn_reflns_theta_min 3.01
_exptl_absorpt_coefficient_mu 0.221
_exptl_absorpt_correction_T_max 0.9614
_exptl_absorpt_correction_T_min 0.9572
_exptl_absorpt_correction_type multi-scan
_exptl_crystal_colour yellow
_exptl_crystal_density_diffrn 1.478
_exptl_crystal_density_method 'not measured'
_exptl_crystal_description block
_exptl_crystal_F_000 364
_exptl_crystal_size_max 0.20
_exptl_crystal_size_mid 0.18
_exptl_crystal_size_min 0.18
_refine_diff_density_max 0.391
_refine_diff_density_min -0.398
_refine_diff_density_rms 0.101
_refine_ls_abs_structure_details 'Flack H D (1983), Acta Cryst. A39, 876-881'
_refine_ls_abs_structure_Flack -0.3(3)
_refine_ls_extinction_method none
_refine_ls_goodness_of_fit_ref 1.042
_refine_ls_hydrogen_treatment constr
_refine_ls_matrix_type full
_refine_ls_number_parameters 423
_refine_ls_number_reflns 5006
_refine_ls_number_restraints 32
_refine_ls_restrained_S_all 1.063
_refine_ls_R_factor_all 0.1166
_refine_ls_R_factor_gt 0.0769
_refine_ls_shift/su_max 0.004
_refine_ls_shift/su_mean 0.001
_refine_ls_structure_factor_coef Fsqd
_refine_ls_weighting_details 'calc w=1/[\s^2^(Fo^2^)+(0.1231P)^2^+0.1177P] where P=(Fo^2^+2Fc^2^)/3'
_refine_ls_weighting_scheme calc
_refine_ls_wR_factor_gt 0.1921
_refine_ls_wR_factor_ref 0.2254
_reflns_number_gt 3313
_reflns_number_total 5006
_reflns_threshold_expression >2sigma(I)
_cod_data_source_file c8cc07311b2.cif
_cod_data_source_block 5_293K
_cod_depositor_comments
;
The following automatic conversions were performed:

'_exptl_absorpt_correction_type' value 'Multi-scan' changed to
'multi-scan' according to
/home/data/users/saulius/crontab/automatic-downloads/rss-feeds/RSC/lib/dictionaries/cif_core.dic
dictionary named 'cif_core.dic' version 2.4.2 from 2011-04-26.

Automatic conversion script
Id: cif_fix_values 4973 2017-02-22 13:04:09Z antanas 

 Adding full bibliography for 7122508--7122513.cif.
;
_cod_database_code 7122513

loop_
_symmetry_equiv_pos_as_xyz
'x, y, z'

loop_
_atom_site_label
_atom_site_type_symbol
_atom_site_fract_x
_atom_site_fract_y
_atom_site_fract_z
_atom_site_U_iso_or_equiv
_atom_site_adp_type
_atom_site_occupancy
_atom_site_symmetry_multiplicity
_atom_site_calc_flag
_atom_site_refinement_flags
C1 C 0.6408(6) -0.0875(6) 0.8120(8) 0.0427(16) Uani 1 1 d .
C2 C 0.4993(7) -0.0017(6) 0.7535(8) 0.0437(17) Uani 1 1 d .
C3 C 0.4280(7) 0.1427(7) 0.8207(8) 0.0491(18) Uani 1 1 d .
H3 H 0.3356 0.1916 0.7835 0.059 Uiso 1 1 calc R
C4 C 0.5000(7) 0.2159(6) 0.9498(7) 0.0427(17) Uani 1 1 d .
C5 C 0.6366(6) 0.1400(7) 1.0124(8) 0.0503(18) Uani 1 1 d .
H5 H 0.6821 0.1858 1.0985 0.060 Uiso 1 1 calc R
C6 C 0.7016(6) -0.0074(6) 0.9402(8) 0.0461(18) Uani 1 1 d .
C18 C 0.2056(7) 0.7582(7) 0.2658(9) 0.0562(18) Uani 1 1 d .
H18A H 0.2819 0.6920 0.2037 0.084 Uiso 1 1 calc R
H18B H 0.2367 0.8305 0.3405 0.084 Uiso 1 1 calc R
H18C H 0.1280 0.8072 0.1958 0.084 Uiso 1 1 calc R
C19 C 0.0569(6) 0.5512(7) 0.2454(7) 0.0455(18) Uani 1 1 d .
H19A H 0.1223 0.4597 0.1955 0.068 Uiso 1 1 calc R
H19B H 0.0008 0.6065 0.1645 0.068 Uiso 1 1 calc R
H19C H -0.0035 0.5309 0.3048 0.068 Uiso 1 1 calc R
C20 C 0.0383(7) 0.7762(8) 0.5245(9) 0.062(2) Uani 1 1 d .
H20A H -0.0503 0.8317 0.4744 0.092 Uiso 1 1 calc R
H20B H 0.0830 0.8429 0.5874 0.092 Uiso 1 1 calc R
H20C H 0.0222 0.7199 0.5925 0.092 Uiso 1 1 calc R
C21 C 0.3044(7) 0.5393(7) 0.4693(8) 0.052(2) Uani 1 1 d .
H21A H 0.3559 0.4630 0.3863 0.063 Uiso 1 1 calc R
H21B H 0.3625 0.5991 0.5162 0.063 Uiso 1 1 calc R
C22 C 0.2920(7) 0.4628(7) 0.5986(9) 0.0520(18) Uani 1 1 d .
H22A H 0.3849 0.3996 0.6341 0.062 Uiso 1 1 calc R
H22B H 0.2519 0.5362 0.6900 0.062 Uiso 1 1 calc R
C12 C 0.3648(8) 1.0684(7) 0.1942(7) 0.0488(19) Uani 1 1 d U
C13 C 0.5040(7) 0.9782(7) 0.2482(7) 0.0400(16) Uani 1 1 d U
C14 C 0.5717(6) 0.8343(6) 0.1881(7) 0.0354(15) Uani 1 1 d .
H14 H 0.6586 0.7819 0.2359 0.042 Uiso 1 1 calc R
C15 C 0.5112(7) 0.7680(6) 0.0579(8) 0.0427(17) Uani 1 1 d .
C16 C 0.3788(7) 0.8413(6) -0.0062(7) 0.0419(16) Uani 1 1 d .
H16 H 0.3383 0.7931 -0.0952 0.050 Uiso 1 1 calc R
C17 C 0.3077(7) 0.9802(7) 0.0570(8) 0.0448(18) Uani 1 1 d U
C7 C 0.8066(8) 0.2307(8) 0.7365(9) 0.057(2) Uani 1 1 d .
H7A H 0.7276 0.2055 0.6797 0.086 Uiso 1 1 calc R
H7B H 0.7806 0.2903 0.8390 0.086 Uiso 1 1 calc R
H7C H 0.8842 0.1418 0.7514 0.086 Uiso 1 1 calc R
C8 C 0.9671(8) 0.1998(8) 0.4794(10) 0.062(2) Uani 1 1 d .
H8A H 1.0430 0.1275 0.5296 0.093 Uiso 1 1 calc R
H8B H 1.0049 0.2522 0.4277 0.093 Uiso 1 1 calc R
H8C H 0.9131 0.1510 0.4012 0.093 Uiso 1 1 calc R
C9 C 0.9518(8) 0.4338(8) 0.7689(9) 0.061(2) Uani 1 1 d .
H9A H 0.8914 0.5005 0.8489 0.092 Uiso 1 1 calc R
H9B H 0.9815 0.4893 0.7121 0.092 Uiso 1 1 calc R
H9C H 1.0330 0.3672 0.8195 0.092 Uiso 1 1 calc R
C10 C 0.6967(6) 0.4467(6) 0.5354(8) 0.0411(17) Uani 1 1 d .
H10A H 0.6382 0.3883 0.4844 0.049 Uiso 1 1 calc R
H10B H 0.6449 0.5223 0.6186 0.049 Uiso 1 1 calc R
C11 C 0.7191(8) 0.5213(8) 0.4128(9) 0.061(2) Uani 1 1 d .
H11A H 0.7653 0.4454 0.3261 0.073 Uiso 1 1 calc R
H11B H 0.6275 0.5795 0.3684 0.073 Uiso 1 1 calc R
N1 N 0.4260(5) -0.0681(6) 0.6260(8) 0.0591(18) Uani 1 1 d U
N2 N 0.4228(6) 0.3641(5) 1.0231(6) 0.0452(15) Uani 1 1 d .
N3 N 0.8428(7) -0.0736(6) 1.0173(7) 0.068(2) Uani 1 1 d U
N4 N 0.5863(7) 1.0479(6) 0.3801(7) 0.0554(18) Uani 1 1 d .
N5 N 0.5831(8) 0.6164(7) -0.0186(8) 0.0624(19) Uani 1 1 d .
N6 N 0.1700(7) 1.0587(10) -0.0113(9) 0.090(3) Uani 1 1 d U
O1 O 0.7076(6) -0.2210(5) 0.7584(6) 0.0664(17) Uani 1 1 d .
O2 O 0.4490(8) -0.2001(6) 0.6036(8) 0.117(2) Uani 1 1 d .
O3 O 0.3184(8) 0.0010(8) 0.5684(11) 0.163(4) Uani 1 1 d U
O4 O 0.3026(6) 0.4248(5) 0.9697(6) 0.0691(18) Uani 1 1 d .
O5 O 0.4792(6) 0.4243(5) 1.1332(6) 0.0719(18) Uani 1 1 d .
O6 O 0.8528(6) -0.0612(7) 1.1598(8) 0.098(2) Uani 1 1 d .
O7 O 0.9226(8) -0.1697(10) 0.9458(11) 0.179(4) Uani 1 1 d U
O16 O 0.2017(5) 0.3738(5) 0.5347(6) 0.0631(15) Uani 1 1 d .
H16A H 0.2411 0.3049 0.4656 0.095 Uiso 1 1 calc R
O9 O 0.3040(7) 1.2001(6) 0.2507(7) 0.077(2) Uani 1 1 d .
O10 O 0.5449(8) 1.1754(7) 0.4194(11) 0.150(4) Uani 1 1 d .
O11 O 0.6694(6) 0.9680(5) 0.4673(6) 0.0637(14) Uani 1 1 d .
O12 O 0.7079(6) 0.5551(6) 0.0329(8) 0.0752(19) Uani 1 1 d .
O13 O 0.5196(6) 0.5593(6) -0.1369(6) 0.0724(16) Uani 1 1 d .
O14 O 0.1329(9) 1.0167(11) -0.1465(10) 0.193(5) Uani 1 1 d U
O15 O 0.0724(9) 1.1370(12) 0.0747(11) 0.158(4) Uani 1 1 d U
O8 O 0.7971(5) 0.6117(5) 0.4669(6) 0.0550(14) Uani 1 1 d .
H8 H 0.8386 0.5952 0.5543 0.083 Uiso 1 1 calc R
P2 P 0.14935(14) 0.65379(14) 0.37455(17) 0.0393(4) Uani 1 1 d .
P1 P 0.85533(15) 0.32795(15) 0.62817(18) 0.0413(5) Uani 1 1 d .

loop_
_atom_site_aniso_label
_atom_site_aniso_U_11
_atom_site_aniso_U_22
_atom_site_aniso_U_33
_atom_site_aniso_U_23
_atom_site_aniso_U_13
_atom_site_aniso_U_12
C1 0.042(3) 0.032(2) 0.058(4) 0.020(2) 0.002(3) -0.010(2)
C2 0.054(3) 0.025(2) 0.052(4) 0.008(2) 0.002(3) -0.015(2)
C3 0.053(3) 0.042(3) 0.055(4) 0.019(3) 0.013(3) -0.011(3)
C4 0.057(4) 0.034(3) 0.031(3) 0.009(2) 0.000(3) -0.008(3)
C5 0.045(3) 0.058(3) 0.052(4) 0.015(3) -0.014(3) -0.028(3)
C6 0.040(3) 0.038(3) 0.058(4) 0.012(3) 0.003(3) -0.008(3)
C18 0.056(4) 0.049(3) 0.077(4) 0.039(3) -0.002(3) -0.021(3)
C19 0.030(3) 0.069(4) 0.038(3) 0.014(3) -0.013(2) -0.022(3)
C20 0.040(4) 0.067(4) 0.059(4) -0.008(4) 0.014(3) -0.004(3)
C21 0.067(4) 0.054(3) 0.036(3) 0.006(3) -0.003(3) -0.024(3)
C22 0.058(3) 0.044(3) 0.065(4) 0.016(3) -0.008(3) -0.032(3)
C12 0.074(4) 0.047(3) 0.023(3) 0.003(3) 0.009(3) -0.019(3)
C13 0.049(3) 0.051(3) 0.024(3) 0.004(3) 0.005(3) -0.022(3)
C14 0.040(3) 0.032(3) 0.039(3) 0.008(2) 0.002(3) -0.018(2)
C15 0.056(4) 0.035(3) 0.048(4) 0.004(3) 0.020(3) -0.023(3)
C16 0.077(4) 0.037(3) 0.018(3) -0.003(2) 0.012(3) -0.027(3)
C17 0.048(4) 0.051(3) 0.031(3) 0.016(3) -0.002(3) -0.010(3)
C7 0.059(4) 0.061(4) 0.051(4) 0.012(3) -0.015(3) -0.028(3)
C8 0.063(5) 0.041(3) 0.076(6) -0.003(4) 0.002(4) -0.019(3)
C9 0.068(5) 0.043(3) 0.070(5) -0.005(3) -0.001(4) -0.026(3)
C10 0.023(3) 0.036(3) 0.067(4) 0.017(3) -0.001(3) -0.012(2)
C11 0.065(5) 0.056(4) 0.041(4) 0.005(3) 0.005(4) 0.000(4)
N1 0.036(3) 0.053(3) 0.088(4) 0.009(3) -0.007(3) -0.023(2)
N2 0.061(3) 0.030(2) 0.041(3) 0.001(2) 0.016(3) -0.010(2)
N3 0.087(4) 0.035(2) 0.057(4) 0.016(2) -0.025(3) 0.002(3)
N4 0.087(4) 0.038(3) 0.037(3) 0.007(2) 0.001(3) -0.018(3)
N5 0.097(5) 0.052(3) 0.044(4) 0.001(3) 0.020(3) -0.032(3)
N6 0.044(3) 0.139(6) 0.072(5) -0.004(4) 0.006(3) -0.028(4)
O1 0.091(4) 0.044(2) 0.046(3) -0.001(2) -0.004(3) -0.011(3)
O2 0.194(5) 0.049(3) 0.108(5) 0.026(3) -0.060(4) -0.067(3)
O3 0.107(5) 0.092(4) 0.187(7) -0.048(5) -0.074(5) 0.005(4)
O4 0.080(4) 0.055(3) 0.047(3) -0.004(2) 0.004(3) -0.003(3)
O5 0.108(4) 0.045(2) 0.048(3) 0.004(2) -0.005(3) -0.017(3)
O6 0.079(4) 0.133(4) 0.088(4) 0.070(3) -0.028(3) -0.029(3)
O7 0.092(5) 0.147(6) 0.160(6) -0.047(5) -0.080(4) 0.038(5)
O16 0.076(3) 0.048(2) 0.076(3) 0.013(2) 0.021(3) -0.027(2)
O9 0.082(4) 0.040(3) 0.079(4) 0.003(3) 0.006(3) 0.008(3)
O10 0.098(5) 0.060(4) 0.212(8) -0.046(5) -0.068(5) -0.008(3)
O11 0.081(3) 0.058(2) 0.053(3) 0.021(2) -0.014(2) -0.027(2)
O12 0.070(4) 0.043(3) 0.107(5) 0.013(3) 0.037(3) -0.003(3)
O13 0.110(4) 0.064(3) 0.055(3) -0.025(2) 0.032(3) -0.054(3)
O14 0.134(6) 0.194(7) 0.113(6) -0.074(5) -0.063(5) 0.015(6)
O15 0.090(5) 0.208(9) 0.113(6) -0.019(6) 0.029(5) 0.002(6)
O8 0.054(3) 0.060(3) 0.059(3) 0.011(2) 0.009(2) -0.027(2)
P2 0.0356(8) 0.0393(7) 0.0436(9) 0.0091(6) -0.0010(7) -0.0145(6)
P1 0.0404(9) 0.0357(8) 0.0454(10) 0.0031(7) 0.0015(7) -0.0139(7)

loop_
_atom_type_symbol
_atom_type_description
_atom_type_scat_dispersion_real
_atom_type_scat_dispersion_imag
_atom_type_scat_source
C C 0.0033 0.0016 'International Tables Vol C Tables 4.2.6.8 and 6.1.1.4'
H H 0.0000 0.0000 'International Tables Vol C Tables 4.2.6.8 and 6.1.1.4'
N N 0.0061 0.0033 'International Tables Vol C Tables 4.2.6.8 and 6.1.1.4'
O O 0.0106 0.0060 'International Tables Vol C Tables 4.2.6.8 and 6.1.1.4'
P P 0.1023 0.0942 'International Tables Vol C Tables 4.2.6.8 and 6.1.1.4'

loop_
_geom_angle_atom_site_label_1
_geom_angle_atom_site_label_2
_geom_angle_atom_site_label_3
_geom_angle
O1 C1 C6 120.5(5)
O1 C1 C2 125.7(6)
C6 C1 C2 113.8(5)
C3 C2 N1 116.5(6)
C3 C2 C1 123.6(6)
N1 C2 C1 119.8(5)
C2 C3 C4 118.4(6)
C2 C3 H3 120.8
C4 C3 H3 120.8
C5 C4 N2 120.8(5)
C5 C4 C3 121.0(5)
N2 C4 C3 117.9(5)
C6 C5 C4 117.4(6)
C6 C5 H5 121.3
C4 C5 H5 121.3
C5 C6 C1 125.7(5)
C5 C6 N3 111.8(5)
C1 C6 N3 122.5(5)
P2 C18 H18A 109.5
P2 C18 H18B 109.5
H18A C18 H18B 109.5
P2 C18 H18C 109.5
H18A C18 H18C 109.5
H18B C18 H18C 109.5
P2 C19 H19A 109.5
P2 C19 H19B 109.5
H19A C19 H19B 109.5
P2 C19 H19C 109.5
H19A C19 H19C 109.5
H19B C19 H19C 109.5
P2 C20 H20A 109.5
P2 C20 H20B 109.5
H20A C20 H20B 109.5
P2 C20 H20C 109.5
H20A C20 H20C 109.5
H20B C20 H20C 109.5
C22 C21 P2 119.4(5)
C22 C21 H21A 107.5
P2 C21 H21A 107.5
C22 C21 H21B 107.5
P2 C21 H21B 107.5
H21A C21 H21B 107.0
O16 C22 C21 109.6(6)
O16 C22 H22A 109.7
C21 C22 H22A 109.7
O16 C22 H22B 109.7
C21 C22 H22B 109.7
H22A C22 H22B 108.2
O9 C12 C13 125.5(7)
O9 C12 C17 125.3(7)
C13 C12 C17 109.2(5)
C14 C13 C12 126.2(6)
C14 C13 N4 115.2(5)
C12 C13 N4 118.5(5)
C15 C14 C13 118.9(6)
C15 C14 H14 120.6
C13 C14 H14 120.6
C14 C15 C16 120.8(5)
C14 C15 N5 121.4(6)
C16 C15 N5 117.8(6)
C17 C16 C15 120.9(6)
C17 C16 H16 119.5
C15 C16 H16 119.5
C16 C17 N6 121.3(7)
C16 C17 C12 123.7(6)
N6 C17 C12 114.9(6)
P1 C7 H7A 109.5
P1 C7 H7B 109.5
H7A C7 H7B 109.5
P1 C7 H7C 109.5
H7A C7 H7C 109.5
H7B C7 H7C 109.5
P1 C8 H8A 109.5
P1 C8 H8B 109.5
H8A C8 H8B 109.5
P1 C8 H8C 109.5
H8A C8 H8C 109.5
H8B C8 H8C 109.5
P1 C9 H9A 109.5
P1 C9 H9B 109.5
H9A C9 H9B 109.5
P1 C9 H9C 109.5
H9A C9 H9C 109.5
H9B C9 H9C 109.5
C11 C10 P1 115.3(5)
C11 C10 H10A 108.5
P1 C10 H10A 108.5
C11 C10 H10B 108.5
P1 C10 H10B 108.5
H10A C10 H10B 107.5
O8 C11 C10 115.8(6)
O8 C11 H11A 108.3
C10 C11 H11A 108.3
O8 C11 H11B 108.3
C10 C11 H11B 108.3
H11A C11 H11B 107.4
O3 N1 O2 115.1(7)
O3 N1 C2 121.0(6)
O2 N1 C2 120.5(6)
O5 N2 O4 122.0(5)
O5 N2 C4 118.7(5)
O4 N2 C4 119.2(5)
O7 N3 O6 119.2(7)
O7 N3 C6 118.8(6)
O6 N3 C6 116.7(6)
O10 N4 O11 121.2(7)
O10 N4 C13 118.9(6)
O11 N4 C13 116.9(6)
O12 N5 O13 124.4(6)
O12 N5 C15 117.0(6)
O13 N5 C15 118.4(6)
O14 N6 O15 115.0(8)
O14 N6 C17 119.7(7)
O15 N6 C17 121.4(8)
C22 O16 H16A 109.5
C11 O8 H8 109.5
C19 P2 C21 111.9(3)
C19 P2 C20 108.7(3)
C21 P2 C20 108.7(3)
C19 P2 C18 110.8(3)
C21 P2 C18 106.5(3)
C20 P2 C18 110.2(4)
C7 P1 C8 108.9(4)
C7 P1 C10 107.7(3)
C8 P1 C10 110.7(3)
C7 P1 C9 107.1(4)
C8 P1 C9 110.3(4)
C10 P1 C9 111.9(3)

loop_
_geom_bond_atom_site_label_1
_geom_bond_atom_site_label_2
_geom_bond_distance
C1 O1 1.259(7)
C1 C6 1.408(9)
C1 C2 1.456(8)
C2 C3 1.379(8)
C2 N1 1.404(8)
C3 C4 1.440(9)
C3 H3 0.9300
C4 C5 1.404(8)
C4 N2 1.434(7)
C5 C6 1.401(8)
C5 H5 0.9300
C6 N3 1.465(8)
C18 P2 1.820(7)
C18 H18A 0.9600
C18 H18B 0.9600
C18 H18C 0.9600
C19 P2 1.739(6)
C19 H19A 0.9600
C19 H19B 0.9600
C19 H19C 0.9600
C20 P2 1.781(7)
C20 H20A 0.9600
C20 H20B 0.9600
C20 H20C 0.9600
C21 C22 1.522(10)
C21 P2 1.771(7)
C21 H21A 0.9700
C21 H21B 0.9700
C22 O16 1.467(8)
C22 H22A 0.9700
C22 H22B 0.9700
C12 O9 1.238(8)
C12 C13 1.441(9)
C12 C17 1.480(9)
C13 C14 1.352(8)
C13 N4 1.497(9)
C14 C15 1.347(8)
C14 H14 0.9300
C15 C16 1.371(9)
C15 N5 1.455(8)
C16 C17 1.328(8)
C16 H16 0.9300
C17 N6 1.437(9)
C7 P1 1.716(9)
C7 H7A 0.9600
C7 H7B 0.9600
C7 H7C 0.9600
C8 P1 1.795(8)
C8 H8A 0.9600
C8 H8B 0.9600
C8 H8C 0.9600
C9 P1 1.829(7)
C9 H9A 0.9600
C9 H9B 0.9600
C9 H9C 0.9600
C10 C11 1.502(11)
C10 P1 1.802(6)
C10 H10A 0.9700
C10 H10B 0.9700
C11 O8 1.368(10)
C11 H11A 0.9700
C11 H11B 0.9700
N1 O3 1.161(8)
N1 O2 1.212(7)
N2 O5 1.187(7)
N2 O4 1.218(7)
N3 O7 1.129(10)
N3 O6 1.195(8)
N4 O10 1.159(8)
N4 O11 1.215(7)
N5 O12 1.250(8)
N5 O13 1.255(8)
N6 O14 1.195(10)
N6 O15 1.246(10)
O16 H16A 0.8200
O8 H8 0.8200

loop_
_geom_torsion_atom_site_label_1
_geom_torsion_atom_site_label_2
_geom_torsion_atom_site_label_3
_geom_torsion_atom_site_label_4
_geom_torsion
O1 C1 C2 C3 177.1(7)
C6 C1 C2 C3 -2.6(10)
O1 C1 C2 N1 -0.1(11)
C6 C1 C2 N1 -179.9(6)
N1 C2 C3 C4 -178.9(6)
C1 C2 C3 C4 3.8(10)
C2 C3 C4 C5 -3.7(10)
C2 C3 C4 N2 -177.5(6)
N2 C4 C5 C6 176.1(7)
C3 C4 C5 C6 2.5(10)
C4 C5 C6 C1 -1.4(11)
C4 C5 C6 N3 -179.7(6)
O1 C1 C6 C5 -178.4(7)
C2 C1 C6 C5 1.4(10)
O1 C1 C6 N3 -0.3(11)
C2 C1 C6 N3 179.5(6)
P2 C21 C22 O16 55.9(6)
O9 C12 C13 C14 179.8(8)
C17 C12 C13 C14 -2.0(10)
O9 C12 C13 N4 -2.0(11)
C17 C12 C13 N4 176.2(6)
C12 C13 C14 C15 5.3(11)
N4 C13 C14 C15 -172.9(6)
C13 C14 C15 C16 -4.7(10)
C13 C14 C15 N5 175.9(6)
C14 C15 C16 C17 1.0(10)
N5 C15 C16 C17 -179.6(7)
C15 C16 C17 N6 178.8(7)
C15 C16 C17 C12 2.5(11)
O9 C12 C17 C16 176.2(8)
C13 C12 C17 C16 -2.0(10)
O9 C12 C17 N6 -0.3(12)
C13 C12 C17 N6 -178.5(6)
P1 C10 C11 O8 -59.9(7)
C3 C2 N1 O3 9.2(12)
C1 C2 N1 O3 -173.4(9)
C3 C2 N1 O2 -149.1(7)
C1 C2 N1 O2 28.4(10)
C5 C4 N2 O5 3.7(10)
C3 C4 N2 O5 177.5(6)
C5 C4 N2 O4 -177.2(7)
C3 C4 N2 O4 -3.4(9)
C5 C6 N3 O7 -155.2(10)
C1 C6 N3 O7 26.5(12)
C5 C6 N3 O6 50.7(9)
C1 C6 N3 O6 -127.7(8)
C14 C13 N4 O10 167.7(9)
C12 C13 N4 O10 -10.7(11)
C14 C13 N4 O11 -31.5(9)
C12 C13 N4 O11 150.1(7)
C14 C15 N5 O12 -6.3(10)
C16 C15 N5 O12 174.3(7)
C14 C15 N5 O13 178.0(6)
C16 C15 N5 O13 -1.4(10)
C16 C17 N6 O14 -19.7(14)
C12 C17 N6 O14 157.0(10)
C16 C17 N6 O15 136.9(10)
C12 C17 N6 O15 -46.5(13)
C22 C21 P2 C19 -72.1(6)
C22 C21 P2 C20 48.0(6)
C22 C21 P2 C18 166.7(5)
C11 C10 P1 C7 -169.9(5)
C11 C10 P1 C8 -50.9(6)
C11 C10 P1 C9 72.7(6)
